data_4037019
loop_
_publ_author_name
'Shen, Renzeng'
'Cao, Xin'
'Laval, Stephane'
'Sun, Jiansong'
'Yu, Biao'

_publ_section_title
;
 Synthesis of Ocotillol-Type Ginsenosides.
;
_journal_issue 21
_journal_name_full 'The Journal of organic chemistry'
_journal_page_first 10279
_journal_page_last 10294
_journal_paper_doi 10.1021/acs.joc.6b01265
_journal_volume 81
_journal_year 2016
_chemical_absolute_configuration ad
_chemical_formula_sum 'C30 H52 O5'
_chemical_formula_weight 492.71
_space_group_crystal_system orthorhombic
_space_group_IT_number 19
_space_group_name_Hall 'P 2ac 2ab'
_space_group_name_H-M_alt 'P 21 21 21'
_atom_sites_solution_hydrogens geom
_audit_creation_method SHELXL-2013
_cell_angle_alpha 90
_cell_angle_beta 90
_cell_angle_gamma 90
_cell_formula_units_Z 4
_cell_length_a 12.9119(15)
_cell_length_b 13.7250(17)
_cell_length_c 16.0531(19)
_cell_measurement_reflns_used 4077
_cell_measurement_temperature 293(2)
_cell_measurement_theta_max 48.624
_cell_measurement_theta_min 5.020
_cell_volume 2844.9(6)
_computing_cell_refinement 'Bruker SMART'
_computing_data_collection 'Bruker SMART'
_computing_data_reduction 'Bruker SHELXTL'
_computing_molecular_graphics 'Bruker SHELXTL'
_computing_publication_material 'Bruker SHELXTL'
_computing_structure_refinement 'SHELXL-2013 (Sheldrick, 2013)'
_computing_structure_solution 'Bruker SHELXTL'
_diffrn_ambient_temperature 293(2)
_diffrn_measured_fraction_theta_full 0.999
_diffrn_measured_fraction_theta_max 0.999
_diffrn_measurement_device_type 'CCD area detector'
_diffrn_measurement_method 'phi and omega scans'
_diffrn_radiation_type MoK\a
_diffrn_radiation_wavelength 0.71073
_diffrn_reflns_av_R_equivalents 0.0404
_diffrn_reflns_av_unetI/netI 0.0415
_diffrn_reflns_Laue_measured_fraction_full 0.999
_diffrn_reflns_Laue_measured_fraction_max 0.999
_diffrn_reflns_limit_h_max 15
_diffrn_reflns_limit_h_min -12
_diffrn_reflns_limit_k_max 16
_diffrn_reflns_limit_k_min -16
_diffrn_reflns_limit_l_max 18
_diffrn_reflns_limit_l_min -19
_diffrn_reflns_number 16487
_diffrn_reflns_point_group_measured_fraction_full 0.999
_diffrn_reflns_point_group_measured_fraction_max 0.999
_diffrn_reflns_theta_full 25.242
_diffrn_reflns_theta_max 25.496
_diffrn_reflns_theta_min 1.952
_exptl_absorpt_coefficient_mu 0.076
_exptl_absorpt_correction_T_max 0.7456
_exptl_absorpt_correction_T_min 0.6221
_exptl_absorpt_correction_type multi-scan
_exptl_absorpt_process_details sadabs
_exptl_crystal_colour colorless
_exptl_crystal_density_diffrn 1.150
_exptl_crystal_description prismatic
_exptl_crystal_F_000 1088
_exptl_crystal_size_max 0.220
_exptl_crystal_size_mid 0.170
_exptl_crystal_size_min 0.120
_refine_diff_density_max 0.330
_refine_diff_density_min -0.295
_refine_diff_density_rms 0.041
_refine_ls_abs_structure_details
; 
 Flack x determined using 1688 quotients [(I+)-(I-)]/[(I+)+(I-)] 
 (Parsons and Flack (2004), Acta Cryst. A60, s61). 
;
_refine_ls_abs_structure_Flack 1.2(6)
_refine_ls_extinction_method none
_refine_ls_goodness_of_fit_ref 1.033
_refine_ls_hydrogen_treatment constr
_refine_ls_matrix_type full
_refine_ls_number_parameters 328
_refine_ls_number_reflns 5294
_refine_ls_number_restraints 7
_refine_ls_restrained_S_all 1.048
_refine_ls_R_factor_all 0.0632
_refine_ls_R_factor_gt 0.0518
_refine_ls_shift/su_max 0.000
_refine_ls_shift/su_mean 0.000
_refine_ls_structure_factor_coef Fsqd
_refine_ls_weighting_details 'w=1/[\s^2^(Fo^2^)+(0.0760P)^2^+0.3630P] where P=(Fo^2^+2Fc^2^)/3'
_refine_ls_weighting_scheme calc
_refine_ls_wR_factor_gt 0.1267
_refine_ls_wR_factor_ref 0.1348
_reflns_Friedel_coverage 0.775
_reflns_Friedel_fraction_full 0.999
_reflns_Friedel_fraction_max 0.999
_reflns_number_gt 4394
_reflns_number_total 5294
_reflns_threshold_expression 'I > 2\s(I)'
_cod_data_source_file jo6b01265_si_002.cif
_cod_data_source_block cd16130
_cod_database_code 4037019
_shelx_space_group_comment
; 
The symmetry employed for this shelxl refinement is uniquely defined 
by the following loop, which should always be used as a source of 
symmetry information in preference to the above space-group names. 
They are only intended as comments. 
;
_shelx_estimated_absorpt_t_min 0.983
_shelx_estimated_absorpt_t_max 0.991
_shelxl_version_number 2013-4

loop_
_space_group_symop_operation_xyz
'x, y, z'
'-x+1/2, -y, z+1/2'
'-x, y+1/2, -z+1/2'
'x+1/2, -y+1/2, -z'

loop_
_atom_site_label
_atom_site_type_symbol
_atom_site_fract_x
_atom_site_fract_y
_atom_site_fract_z
_atom_site_U_iso_or_equiv
_atom_site_adp_type
_atom_site_occupancy
_atom_site_site_symmetry_order
_atom_site_calc_flag
_atom_site_refinement_flags_posn
_atom_site_refinement_flags_adp
O1 O 1.15352(18) 0.8779(2) 0.58481(13) 0.0558(7) Uani 1 1 d . .
H1 H 1.2144 0.8635 0.5768 0.084 Uiso 1 1 calc R U
O2 O 0.87099(16) 0.65317(16) 0.43017(14) 0.0400(5) Uani 1 1 d . .
H2 H 0.8937 0.5989 0.4414 0.060 Uiso 1 1 calc R U
O3 O 1.03273(18) 0.97669(18) 0.04511(12) 0.0455(6) Uani 1 1 d . .
H3 H 1.0002 0.9728 0.0013 0.068 Uiso 1 1 calc R U
O4 O 0.92766(16) 0.92552(17) -0.09121(12) 0.0417(5) Uani 1 1 d . .
O5 O 1.1073(3) 0.8636(4) -0.25257(17) 0.1237(18) Uani 1 1 d . U
H5 H 1.1214 0.8838 -0.2993 0.186 Uiso 1 1 calc R U
C1 C 1.1124(3) 0.9247(3) 0.35758(19) 0.0451(8) Uani 1 1 d . .
H1A H 1.1599 0.9482 0.3153 0.054 Uiso 1 1 calc R U
H1B H 1.0576 0.9725 0.3634 0.054 Uiso 1 1 calc R U
C2 C 1.1700(3) 0.9167(3) 0.43971(19) 0.0476(8) Uani 1 1 d . .
H2A H 1.2284 0.8729 0.4333 0.057 Uiso 1 1 calc R U
H2B H 1.1965 0.9802 0.4555 0.057 Uiso 1 1 calc R U
C3 C 1.0995(3) 0.8791(3) 0.50712(18) 0.0441(8) Uani 1 1 d . .
H3A H 1.0439 0.9272 0.5130 0.053 Uiso 1 1 calc R U
C4 C 1.0466(2) 0.7814(3) 0.48840(19) 0.0416(8) Uani 1 1 d . .
C5 C 0.9943(2) 0.7890(2) 0.40023(17) 0.0328(7) Uani 1 1 d . .
H5A H 0.9405 0.8388 0.4069 0.039 Uiso 1 1 calc R U
C6 C 0.9359(2) 0.6983(2) 0.36893(18) 0.0347(7) Uani 1 1 d . .
H6 H 0.9866 0.6504 0.3493 0.042 Uiso 1 1 calc R U
C7 C 0.8650(2) 0.7249(2) 0.29734(18) 0.0364(7) Uani 1 1 d . .
H7A H 0.8136 0.7708 0.3173 0.044 Uiso 1 1 calc R U
H7B H 0.8287 0.6667 0.2793 0.044 Uiso 1 1 calc R U
C8 C 0.9202(2) 0.7695(2) 0.22225(17) 0.0313(6) Uani 1 1 d . .
C9 C 0.9933(2) 0.8524(2) 0.25230(18) 0.0321(6) Uani 1 1 d . .
H9 H 0.9461 0.9024 0.2738 0.039 Uiso 1 1 calc DR U
C10 C 1.0650(2) 0.8283(2) 0.32791(18) 0.0332(7) Uani 1 1 d . .
C11 C 1.0459(2) 0.9016(3) 0.17743(18) 0.0390(7) Uani 1 1 d . .
H11A H 1.0872 0.9559 0.1975 0.047 Uiso 1 1 calc R U
H11B H 1.0927 0.8553 0.1517 0.047 Uiso 1 1 calc R U
C12 C 0.9713(2) 0.9390(2) 0.11161(17) 0.0350(7) Uani 1 1 d . .
H12 H 0.9310 0.9926 0.1356 0.042 Uiso 1 1 calc R U
C13 C 0.8971(2) 0.8596(2) 0.08438(18) 0.0338(7) Uani 1 1 d . .
H13 H 0.9390 0.8070 0.0604 0.041 Uiso 1 1 calc R U
C14 C 0.8402(2) 0.8166(2) 0.16074(19) 0.0377(7) Uani 1 1 d . .
C15 C 0.7637(3) 0.7484(3) 0.1175(2) 0.0593(11) Uani 1 1 d . .
H15A H 0.7093 0.7279 0.1553 0.071 Uiso 1 1 calc R U
H15B H 0.7984 0.6912 0.0956 0.071 Uiso 1 1 calc R U
C16 C 0.7203(3) 0.8119(4) 0.0473(2) 0.0672(13) Uani 1 1 d . .
H16A H 0.6608 0.8485 0.0665 0.081 Uiso 1 1 calc R U
H16B H 0.6994 0.7718 0.0004 0.081 Uiso 1 1 calc R U
C17 C 0.8096(2) 0.8822(3) 0.0213(2) 0.0463(8) Uani 1 1 d . .
H17 H 0.7861 0.9491 0.0310 0.056 Uiso 1 1 calc R U
C18 C 0.7739(3) 0.8950(3) 0.2046(2) 0.0545(10) Uani 1 1 d . .
H18A H 0.7413 0.9356 0.1635 0.082 Uiso 1 1 calc R U
H18B H 0.8173 0.9343 0.2396 0.082 Uiso 1 1 calc DR U
H18C H 0.7217 0.8639 0.2380 0.082 Uiso 1 1 calc R U
C19 C 1.1545(2) 0.7598(3) 0.3033(2) 0.0466(8) Uani 1 1 d . .
H19A H 1.1780 0.7759 0.2482 0.070 Uiso 1 1 calc R U
H19B H 1.1306 0.6936 0.3042 0.070 Uiso 1 1 calc R U
H19C H 1.2105 0.7673 0.3420 0.070 Uiso 1 1 calc R U
C20 C 0.8339(3) 0.8714(3) -0.0715(2) 0.0488(9) Uani 1 1 d . .
C21 C 0.7469(3) 0.9175(4) -0.1216(2) 0.0747(14) Uani 1 1 d . .
H21A H 0.7462 0.9865 -0.1120 0.112 Uiso 1 1 calc R U
H21B H 0.6818 0.8900 -0.1047 0.112 Uiso 1 1 calc R U
H21C H 0.7578 0.9050 -0.1798 0.112 Uiso 1 1 calc R U
C22 C 0.8581(4) 0.7683(3) -0.0993(2) 0.0782(15) Uani 1 1 d . .
H22A H 0.8895 0.7312 -0.0545 0.094 Uiso 1 1 calc R U
H22B H 0.7958 0.7351 -0.1176 0.094 Uiso 1 1 calc R U
C23 C 0.9323(5) 0.7817(4) -0.1699(3) 0.0836(15) Uani 1 1 d . .
H23A H 0.8961 0.7947 -0.2216 0.100 Uiso 1 1 calc R U
H23B H 0.9758 0.7246 -0.1770 0.100 Uiso 1 1 calc R U
C24 C 0.9954(3) 0.8689(3) -0.1426(2) 0.0550(10) Uani 1 1 d . .
H24 H 1.0522 0.8452 -0.1076 0.066 Uiso 1 1 calc R U
C25 C 1.0420(3) 0.9324(4) -0.2111(2) 0.0612(12) Uani 1 1 d . .
C26 C 1.1037(4) 1.0113(5) -0.1734(3) 0.109(2) Uani 1 1 d . .
H26A H 1.1513 0.9842 -0.1338 0.164 Uiso 1 1 calc R U
H26B H 1.0584 1.0563 -0.1458 0.164 Uiso 1 1 calc R U
H26C H 1.1416 1.0448 -0.2162 0.164 Uiso 1 1 calc R U
C27 C 0.9647(3) 0.9736(4) -0.2712(3) 0.0676(12) Uani 1 1 d . .
H27A H 1.0000 1.0125 -0.3120 0.101 Uiso 1 1 calc R U
H27B H 0.9159 1.0134 -0.2415 0.101 Uiso 1 1 calc R U
H27C H 0.9288 0.9214 -0.2984 0.101 Uiso 1 1 calc R U
C28 C 1.1232(3) 0.6973(3) 0.4970(2) 0.0563(10) Uani 1 1 d . .
H28A H 1.1841 0.7110 0.4646 0.084 Uiso 1 1 calc R U
H28B H 1.0917 0.6383 0.4772 0.084 Uiso 1 1 calc R U
H28C H 1.1421 0.6897 0.5545 0.084 Uiso 1 1 calc R U
C29 C 0.9632(3) 0.7704(4) 0.5564(2) 0.0631(12) Uani 1 1 d . .
H29A H 0.9934 0.7831 0.6100 0.095 Uiso 1 1 calc R U
H29B H 0.9360 0.7053 0.5553 0.095 Uiso 1 1 calc R U
H29C H 0.9083 0.8160 0.5463 0.095 Uiso 1 1 calc R U
C30 C 0.9792(3) 0.6872(3) 0.1781(2) 0.0460(8) Uani 1 1 d . .
H30A H 1.0153 0.6487 0.2187 0.069 Uiso 1 1 calc R U
H30B H 1.0281 0.7147 0.1397 0.069 Uiso 1 1 calc R U
H30C H 0.9311 0.6468 0.1484 0.069 Uiso 1 1 calc R U

loop_
_atom_site_aniso_label
_atom_site_aniso_U_11
_atom_site_aniso_U_22
_atom_site_aniso_U_33
_atom_site_aniso_U_23
_atom_site_aniso_U_13
_atom_site_aniso_U_12
O1 0.0426(12) 0.097(2) 0.0276(11) -0.0035(12) -0.0013(10) -0.0081(14)
O2 0.0374(11) 0.0422(13) 0.0404(12) 0.0118(10) 0.0053(9) 0.0003(10)
O3 0.0559(14) 0.0549(14) 0.0257(10) 0.0044(10) -0.0028(10) -0.0231(12)
O4 0.0429(12) 0.0524(13) 0.0298(10) -0.0074(10) -0.0006(10) -0.0005(11)
O5 0.123(3) 0.210(4) 0.0383(15) 0.025(2) 0.0228(18) 0.118(3)
C1 0.0493(18) 0.054(2) 0.0317(16) 0.0040(15) -0.0039(14) -0.0155(16)
C2 0.0471(18) 0.062(2) 0.0339(16) -0.0003(16) -0.0023(14) -0.0190(17)
C3 0.0399(17) 0.064(2) 0.0286(15) -0.0029(15) -0.0035(13) -0.0009(17)
C4 0.0377(16) 0.058(2) 0.0293(15) 0.0084(14) -0.0015(13) -0.0054(15)
C5 0.0281(14) 0.0403(17) 0.0301(14) 0.0017(13) 0.0010(11) 0.0054(13)
C6 0.0312(15) 0.0397(16) 0.0333(15) 0.0041(13) 0.0066(13) -0.0003(13)
C7 0.0340(15) 0.0407(18) 0.0344(16) 0.0035(14) 0.0005(13) -0.0056(13)
C8 0.0305(14) 0.0354(16) 0.0280(14) 0.0025(12) -0.0016(12) -0.0002(13)
C9 0.0316(14) 0.0361(16) 0.0286(13) -0.0002(12) 0.0041(12) 0.0027(13)
C10 0.0279(14) 0.0412(17) 0.0305(14) 0.0012(13) 0.0019(12) -0.0023(13)
C11 0.0378(16) 0.051(2) 0.0282(14) 0.0018(13) 0.0001(13) -0.0141(14)
C12 0.0428(17) 0.0327(16) 0.0295(14) -0.0005(12) 0.0018(13) -0.0064(13)
C13 0.0343(15) 0.0361(16) 0.0308(14) 0.0004(12) -0.0024(12) -0.0028(13)
C14 0.0287(14) 0.0497(19) 0.0348(16) 0.0065(14) -0.0004(13) -0.0035(14)
C15 0.049(2) 0.081(3) 0.048(2) 0.0199(19) -0.0125(17) -0.032(2)
C16 0.048(2) 0.103(3) 0.051(2) 0.025(2) -0.0170(17) -0.028(2)
C17 0.0399(17) 0.060(2) 0.0385(17) 0.0080(17) -0.0051(14) -0.0071(16)
C18 0.0383(18) 0.078(3) 0.0473(19) 0.0141(18) 0.0086(15) 0.0196(18)
C19 0.0317(15) 0.071(2) 0.0371(17) 0.0015(16) 0.0029(13) 0.0050(16)
C20 0.0500(19) 0.059(2) 0.0378(18) 0.0088(16) -0.0147(15) -0.0179(17)
C21 0.053(2) 0.121(4) 0.050(2) 0.026(2) -0.0205(19) -0.022(3)
C22 0.127(4) 0.063(3) 0.044(2) -0.006(2) -0.023(3) -0.024(3)
C23 0.133(4) 0.067(3) 0.051(2) -0.020(2) -0.017(3) 0.011(3)
C24 0.061(2) 0.075(3) 0.0295(16) -0.0096(17) -0.0105(16) 0.025(2)
C25 0.0449(19) 0.108(3) 0.0307(16) -0.003(2) -0.0006(15) 0.026(2)
C26 0.085(3) 0.175(6) 0.069(3) 0.021(4) 0.002(3) -0.065(4)
C27 0.066(3) 0.082(3) 0.055(2) 0.003(2) -0.010(2) 0.024(2)
C28 0.060(2) 0.061(2) 0.049(2) 0.0118(17) -0.0168(18) -0.0021(19)
C29 0.063(2) 0.097(3) 0.0293(17) 0.0010(19) 0.0030(16) -0.023(2)
C30 0.057(2) 0.0410(19) 0.0401(17) -0.0042(14) -0.0010(16) 0.0035(16)

loop_
_atom_type_symbol
_atom_type_description
_atom_type_scat_dispersion_real
_atom_type_scat_dispersion_imag
_atom_type_scat_source
C C 0.0033 0.0016 'International Tables Vol C Tables 4.2.6.8 and 6.1.1.4'
H H 0.0000 0.0000 'International Tables Vol C Tables 4.2.6.8 and 6.1.1.4'
O O 0.0106 0.0060 'International Tables Vol C Tables 4.2.6.8 and 6.1.1.4'

loop_
_geom_angle_atom_site_label_1
_geom_angle_atom_site_label_2
_geom_angle_atom_site_label_3
_geom_angle
C3 O1 H1 109.5
C6 O2 H2 109.5
C12 O3 H3 109.5
C24 O4 C20 110.9(3)
C25 O5 H5 109.5
C2 C1 C10 113.8(3)
C2 C1 H1A 108.8
C10 C1 H1A 108.8
C2 C1 H1B 108.8
C10 C1 H1B 108.8
H1A C1 H1B 107.7
C3 C2 C1 110.7(3)
C3 C2 H2A 109.5
C1 C2 H2A 109.5
C3 C2 H2B 109.5
C1 C2 H2B 109.5
H2A C2 H2B 108.1
O1 C3 C2 109.7(2)
O1 C3 C4 112.2(3)
C2 C3 C4 115.3(3)
O1 C3 H3A 106.3
C2 C3 H3A 106.3
C4 C3 H3A 106.3
C28 C4 C3 110.7(3)
C28 C4 C29 108.4(3)
C3 C4 C29 104.9(3)
C28 C4 C5 114.2(3)
C3 C4 C5 108.0(3)
C29 C4 C5 110.1(2)
C6 C5 C4 116.8(3)
C6 C5 C10 108.7(2)
C4 C5 C10 116.0(2)
C6 C5 H5A 104.6
C4 C5 H5A 104.6
C10 C5 H5A 104.6
O2 C6 C7 105.8(2)
O2 C6 C5 114.3(2)
C7 C6 C5 110.4(2)
O2 C6 H6 108.7
C7 C6 H6 108.7
C5 C6 H6 108.7
C6 C7 C8 114.5(2)
C6 C7 H7A 108.6
C8 C7 H7A 108.6
C6 C7 H7B 108.6
C8 C7 H7B 108.6
H7A C7 H7B 107.6
C7 C8 C30 107.5(3)
C7 C8 C9 109.4(2)
C30 C8 C9 112.3(2)
C7 C8 C14 110.8(2)
C30 C8 C14 109.8(2)
C9 C8 C14 107.1(2)
C11 C9 C8 110.3(2)
C11 C9 C10 116.0(2)
C8 C9 C10 116.5(2)
C11 C9 H9 104.1
C8 C9 H9 104.1
C10 C9 H9 104.1
C1 C10 C19 107.9(3)
C1 C10 C9 107.2(2)
C19 C10 C9 112.0(2)
C1 C10 C5 107.4(2)
C19 C10 C5 114.5(3)
C9 C10 C5 107.6(2)
C12 C11 C9 114.3(2)
C12 C11 H11A 108.7
C9 C11 H11A 108.7
C12 C11 H11B 108.7
C9 C11 H11B 108.7
H11A C11 H11B 107.6
O3 C12 C13 113.3(2)
O3 C12 C11 106.9(2)
C13 C12 C11 111.0(3)
O3 C12 H12 108.5
C13 C12 H12 108.5
C11 C12 H12 108.5
C12 C13 C14 110.2(2)
C12 C13 C17 120.4(3)
C14 C13 C17 104.4(2)
C12 C13 H13 107.1
C14 C13 H13 107.1
C17 C13 H13 107.1
C15 C14 C18 106.0(3)
C15 C14 C13 100.4(2)
C18 C14 C13 111.1(3)
C15 C14 C8 117.3(3)
C18 C14 C8 111.4(3)
C13 C14 C8 110.1(2)
C14 C15 C16 102.8(3)
C14 C15 H15A 111.2
C16 C15 H15A 111.2
C14 C15 H15B 111.2
C16 C15 H15B 111.2
H15A C15 H15B 109.1
C15 C16 C17 106.2(3)
C15 C16 H16A 110.5
C17 C16 H16A 110.5
C15 C16 H16B 110.5
C17 C16 H16B 110.5
H16A C16 H16B 108.7
C20 C17 C13 117.9(3)
C20 C17 C16 110.6(3)
C13 C17 C16 103.9(3)
C20 C17 H17 108.0
C13 C17 H17 108.0
C16 C17 H17 108.0
C14 C18 H18A 109.5
C14 C18 H18B 109.5
H18A C18 H18B 109.5
C14 C18 H18C 109.5
H18A C18 H18C 109.5
H18B C18 H18C 109.5
C10 C19 H19A 109.5
C10 C19 H19B 109.5
H19A C19 H19B 109.5
C10 C19 H19C 109.5
H19A C19 H19C 109.5
H19B C19 H19C 109.5
O4 C20 C22 104.0(3)
O4 C20 C21 106.7(3)
C22 C20 C21 112.7(4)
O4 C20 C17 109.4(3)
C22 C20 C17 114.8(3)
C21 C20 C17 108.9(3)
C20 C21 H21A 109.5
C20 C21 H21B 109.5
H21A C21 H21B 109.5
C20 C21 H21C 109.5
H21A C21 H21C 109.5
H21B C21 H21C 109.5
C23 C22 C20 103.9(4)
C23 C22 H22A 111.0
C20 C22 H22A 111.0
C23 C22 H22B 111.0
C20 C22 H22B 111.0
H22A C22 H22B 109.0
C22 C23 C24 102.9(3)
C22 C23 H23A 111.2
C24 C23 H23A 111.2
C22 C23 H23B 111.2
C24 C23 H23B 111.2
H23A C23 H23B 109.1
O4 C24 C23 105.5(3)
O4 C24 C25 110.2(3)
C23 C24 C25 117.1(3)
O4 C24 H24 107.9
C23 C24 H24 107.9
C25 C24 H24 107.9
O5 C25 C26 111.0(4)
O5 C25 C27 110.0(3)
C26 C25 C27 110.3(5)
O5 C25 C24 101.0(4)
C26 C25 C24 109.7(3)
C27 C25 C24 114.6(3)
C25 C26 H26A 109.5
C25 C26 H26B 109.5
H26A C26 H26B 109.5
C25 C26 H26C 109.5
H26A C26 H26C 109.5
H26B C26 H26C 109.5
C25 C27 H27A 109.5
C25 C27 H27B 109.5
H27A C27 H27B 109.5
C25 C27 H27C 109.5
H27A C27 H27C 109.5
H27B C27 H27C 109.5
C4 C28 H28A 109.5
C4 C28 H28B 109.5
H28A C28 H28B 109.5
C4 C28 H28C 109.5
H28A C28 H28C 109.5
H28B C28 H28C 109.5
C4 C29 H29A 109.5
C4 C29 H29B 109.5
H29A C29 H29B 109.5
C4 C29 H29C 109.5
H29A C29 H29C 109.5
H29B C29 H29C 109.5
C8 C30 H30A 109.5
C8 C30 H30B 109.5
H30A C30 H30B 109.5
C8 C30 H30C 109.5
H30A C30 H30C 109.5
H30B C30 H30C 109.5

loop_
_geom_bond_atom_site_label_1
_geom_bond_atom_site_label_2
_geom_bond_distance
O1 C3 1.429(4)
O1 H1 0.8200
O2 C6 1.433(3)
O2 H2 0.8200
O3 C12 1.427(3)
O3 H3 0.8200
O4 C24 1.432(4)
O4 C20 1.456(4)
O5 C25 1.430(5)
O5 H5 0.8200
C1 C2 1.518(4)
C1 C10 1.533(4)
C1 H1A 0.9700
C1 H1B 0.9700
C2 C3 1.505(4)
C2 H2A 0.9700
C2 H2B 0.9700
C3 C4 1.535(5)
C3 H3A 0.9800
C4 C28 1.527(5)
C4 C29 1.540(5)
C4 C5 1.572(4)
C5 C6 1.540(4)
C5 C10 1.572(4)
C5 H5A 0.9800
C6 C7 1.514(4)
C6 H6 0.9800
C7 C8 1.528(4)
C7 H7A 0.9700
C7 H7B 0.9700
C8 C30 1.536(4)
C8 C9 1.555(4)
C8 C14 1.568(4)
C9 C11 1.537(4)
C9 C10 1.562(4)
C9 H9 0.9800
C10 C19 1.542(4)
C11 C12 1.519(4)
C11 H11A 0.9700
C11 H11B 0.9700
C12 C13 1.516(4)
C12 H12 0.9800
C13 C14 1.546(4)
C13 C17 1.549(4)
C13 H13 0.9800
C14 C15 1.528(5)
C14 C18 1.546(5)
C15 C16 1.531(5)
C15 H15A 0.9700
C15 H15B 0.9700
C16 C17 1.560(5)
C16 H16A 0.9700
C16 H16B 0.9700
C17 C20 1.529(5)
C17 H17 0.9800
C18 H18A 0.9600
C18 H18B 0.9600
C18 H18C 0.9600
C19 H19A 0.9600
C19 H19B 0.9600
C19 H19C 0.9600
C20 C22 1.515(6)
C20 C21 1.519(5)
C21 H21A 0.9600
C21 H21B 0.9600
C21 H21C 0.9600
C22 C23 1.496(7)
C22 H22A 0.9700
C22 H22B 0.9700
C23 C24 1.512(6)
C23 H23A 0.9700
C23 H23B 0.9700
C24 C25 1.528(6)
C24 H24 0.9800
C25 C26 1.474(7)
C25 C27 1.498(5)
C26 H26A 0.9600
C26 H26B 0.9600
C26 H26C 0.9600
C27 H27A 0.9600
C27 H27B 0.9600
C27 H27C 0.9600
C28 H28A 0.9600
C28 H28B 0.9600
C28 H28C 0.9600
C29 H29A 0.9600
C29 H29B 0.9600
C29 H29C 0.9600
C30 H30A 0.9600
C30 H30B 0.9600
C30 H30C 0.9600

loop_
_geom_hbond_atom_site_label_D
_geom_hbond_atom_site_label_H
_geom_hbond_atom_site_label_A
_geom_hbond_distance_DH
_geom_hbond_distance_HA
_geom_hbond_distance_DA
_geom_hbond_angle_DHA
_geom_hbond_site_symmetry_A
O5 H5 O1 0.82 1.91 2.685(3) 157.8 1_554
O3 H3 O4 0.82 1.87 2.669(3) 163.4 .
O2 H2 O3 0.82 1.94 2.751(3) 170.0 3_745
O1 H1 O2 0.82 2.04 2.850(3) 170.4 4_566
O1 H1 O2 0.82 2.04 2.850(3) 170.4 4_566
O2 H2 O3 0.82 1.94 2.751(3) 170.0 3_745
O3 H3 O4 0.82 1.87 2.669(3) 163.4 .
O5 H5 O1 0.82 1.91 2.685(3) 157.8 1_554

loop_
_geom_torsion_atom_site_label_1
_geom_torsion_atom_site_label_2
_geom_torsion_atom_site_label_3
_geom_torsion_atom_site_label_4
_geom_torsion
C10 C1 C2 C3 -57.8(4)
C1 C2 C3 O1 -176.4(3)
C1 C2 C3 C4 55.7(4)
O1 C3 C4 C28 -51.6(4)
C2 C3 C4 C28 75.0(4)
O1 C3 C4 C29 65.1(3)
C2 C3 C4 C29 -168.3(3)
O1 C3 C4 C5 -177.4(2)
C2 C3 C4 C5 -50.8(4)
C28 C4 C5 C6 56.5(3)
C3 C4 C5 C6 -179.8(3)
C29 C4 C5 C6 -65.7(4)
C28 C4 C5 C10 -73.7(4)
C3 C4 C5 C10 50.0(4)
C29 C4 C5 C10 164.1(3)
C4 C5 C6 O2 44.4(3)
C10 C5 C6 O2 178.0(2)
C4 C5 C6 C7 163.5(2)
C10 C5 C6 C7 -62.9(3)
O2 C6 C7 C8 -176.8(2)
C5 C6 C7 C8 59.0(3)
C6 C7 C8 C30 73.1(3)
C6 C7 C8 C9 -49.0(3)
C6 C7 C8 C14 -166.8(3)
C7 C8 C9 C11 -177.4(2)
C30 C8 C9 C11 63.4(3)
C14 C8 C9 C11 -57.3(3)
C7 C8 C9 C10 47.6(3)
C30 C8 C9 C10 -71.6(3)
C14 C8 C9 C10 167.7(2)
C2 C1 C10 C19 -69.0(3)
C2 C1 C10 C9 170.3(3)
C2 C1 C10 C5 54.9(3)
C11 C9 C10 C1 59.0(3)
C8 C9 C10 C1 -168.5(2)
C11 C9 C10 C19 -59.1(4)
C8 C9 C10 C19 73.4(3)
C11 C9 C10 C5 174.2(3)
C8 C9 C10 C5 -53.3(3)
C6 C5 C10 C1 173.7(2)
C4 C5 C10 C1 -52.3(3)
C6 C5 C10 C19 -66.5(3)
C4 C5 C10 C19 67.5(4)
C6 C5 C10 C9 58.6(3)
C4 C5 C10 C9 -167.4(3)
C8 C9 C11 C12 54.4(4)
C10 C9 C11 C12 -170.3(3)
C9 C11 C12 O3 -176.6(2)
C9 C11 C12 C13 -52.5(4)
O3 C12 C13 C14 175.3(2)
C11 C12 C13 C14 55.0(3)
O3 C12 C13 C17 -63.3(4)
C11 C12 C13 C17 176.4(3)
C12 C13 C14 C15 174.1(3)
C17 C13 C14 C15 43.5(3)
C12 C13 C14 C18 62.4(3)
C17 C13 C14 C18 -68.2(3)
C12 C13 C14 C8 -61.5(3)
C17 C13 C14 C8 167.9(3)
C7 C8 C14 C15 -64.9(4)
C30 C8 C14 C15 53.7(4)
C9 C8 C14 C15 175.9(3)
C7 C8 C14 C18 57.4(3)
C30 C8 C14 C18 176.0(3)
C9 C8 C14 C18 -61.8(3)
C7 C8 C14 C13 -178.9(2)
C30 C8 C14 C13 -60.3(3)
C9 C8 C14 C13 61.9(3)
C18 C14 C15 C16 69.8(3)
C13 C14 C15 C16 -45.9(3)
C8 C14 C15 C16 -165.1(3)
C14 C15 C16 C17 31.6(4)
C12 C13 C17 C20 88.9(4)
C14 C13 C17 C20 -146.8(3)
C12 C13 C17 C16 -148.4(3)
C14 C13 C17 C16 -24.1(4)
C15 C16 C17 C20 123.0(4)
C15 C16 C17 C13 -4.4(5)
C24 O4 C20 C22 11.7(3)
C24 O4 C20 C21 -107.6(3)
C24 O4 C20 C17 134.8(3)
C13 C17 C20 O4 -51.6(4)
C16 C17 C20 O4 -170.8(3)
C13 C17 C20 C22 64.8(4)
C16 C17 C20 C22 -54.4(5)
C13 C17 C20 C21 -167.8(3)
C16 C17 C20 C21 72.9(4)
O4 C20 C22 C23 -29.7(4)
C21 C20 C22 C23 85.4(4)
C17 C20 C22 C23 -149.2(3)
C20 C22 C23 C24 35.9(4)
C20 O4 C24 C23 10.8(4)
C20 O4 C24 C25 138.1(3)
C22 C23 C24 O4 -29.0(4)
C22 C23 C24 C25 -152.1(4)
O4 C24 C25 O5 178.6(3)
C23 C24 C25 O5 -60.7(4)
O4 C24 C25 C26 61.5(4)
C23 C24 C25 C26 -177.9(4)
O4 C24 C25 C27 -63.1(4)
C23 C24 C25 C27 57.5(5)
